data_2022648
loop_
_publ_author_name
'Jeyaraman Selvaraj, Nirmalram'
'Sathya, Udhayasuriyan'
'Gomathi, Sundaramoorthy'
'Jegan Jennifer, Samson'
'Mathivathanan, Logesh'
'Abdul Razak, Ibrahim'

_publ_section_title
;
 Synthesis, crystal structure determination and Hirshfeld surface analysis
 of three new salt forms of creatinine with hydrobromic acid,
 3-aminobenzoic acid and 3,5-dinitrobenzoic acid
;
_journal_coeditor_code DG3030
_journal_issue 8
_journal_name_full 'Acta Crystallographica Section C'
_journal_page_first
;
;
_journal_paper_doi 10.1107/S2053229622006684
_journal_volume 78
_journal_year 2022
_chemical_formula_iupac 'C7 H6 N O2 +, C4 H8 N3 O -'
_chemical_formula_moiety 'C7 H6 N O2 +, C4 H8 N3 O -'
_chemical_formula_sum 'C11 H14 N4 O3'
_chemical_formula_weight 250.26
_chemical_name_common
;
Creatininium 3-aminobenzoate
;
_chemical_name_systematic
;
2-Amino-1-methyl-4-oxo-4,5-dihydro-1<i>H</i>-imidazol-3-ium 3-aminobenzoate
;
_space_group_crystal_system monoclinic
_space_group_IT_number 4
_space_group_name_Hall 'P 2yb'
_space_group_name_H-M_alt 'P 1 21 1'
_atom_sites_solution_hydrogens mixed
_audit_creation_method SHELXL-2018/3
_cell_angle_alpha 90
_cell_angle_beta 102.080(2)
_cell_angle_gamma 90
_cell_formula_units_Z 2
_cell_length_a 7.9887(4)
_cell_length_b 6.6098(3)
_cell_length_c 11.4753(6)
_cell_measurement_reflns_used 3487
_cell_measurement_temperature 296(2)
_cell_measurement_theta_max 30.2
_cell_measurement_theta_min 1.8
_cell_volume 592.52(5)
_computing_cell_refinement
;
SAINT (Bruker, 2016)
;
_computing_data_collection
;
APEX2 (Bruker, 2016)
;
_computing_data_reduction
;
SAINT (Bruker, 2016)
;
_computing_molecular_graphics
;
PLATON (Spek, 2020), Mercury (Macrae <i>et al.</i>, 2020)
and POVRay (Cason, 2004)
;
_computing_publication_material
;
PLATON (Spek, 2020) and publCIF (Westrip, 2010)
;
_computing_structure_refinement
;
SHELXL2018 (Sheldrick, 2015<i>b</i>)
;
_computing_structure_solution
;
SHELXT2018 (Sheldrick, 2015<i>a</i>)
;
_diffrn_ambient_temperature 296(2)
_diffrn_measured_fraction_theta_full 1.000
_diffrn_measured_fraction_theta_max 0.996
_diffrn_measurement_device_type 'Bruker APEXII CCD'
_diffrn_measurement_method '\f and \w scans'
_diffrn_radiation_type MoK\a
_diffrn_radiation_wavelength 0.71073
_diffrn_reflns_av_R_equivalents 0.0288
_diffrn_reflns_av_unetI/netI 0.0302
_diffrn_reflns_limit_h_max 11
_diffrn_reflns_limit_h_min -11
_diffrn_reflns_limit_k_max 9
_diffrn_reflns_limit_k_min -9
_diffrn_reflns_limit_l_max 16
_diffrn_reflns_limit_l_min -16
_diffrn_reflns_number 12356
_diffrn_reflns_theta_full 25.242
_diffrn_reflns_theta_max 30.155
_diffrn_reflns_theta_min 1.815
_exptl_absorpt_coefficient_mu 0.105
_exptl_absorpt_correction_T_max 0.7454
_exptl_absorpt_correction_T_min 0.5258
_exptl_absorpt_correction_type multi-scan
_exptl_absorpt_process_details
;
(SADABS; Bruker, 2016)
;
_exptl_crystal_colour colourless
_exptl_crystal_density_diffrn 1.403
_exptl_crystal_description plate
_exptl_crystal_F_000 264
_exptl_crystal_size_max 0.580
_exptl_crystal_size_mid 0.310
_exptl_crystal_size_min 0.290
_refine_diff_density_max 0.207
_refine_diff_density_min -0.227
_refine_ls_abs_structure_details
;
Flack <i>x</i> determined using 1054 quotients [(I+)-(I-)]/[(I+)+(I-)]
(Parsons <i>et al.</i>, 2013)
;
_refine_ls_abs_structure_Flack -0.3(5)
_refine_ls_extinction_method none
_refine_ls_goodness_of_fit_ref 1.041
_refine_ls_hydrogen_treatment mixed
_refine_ls_matrix_type full
_refine_ls_number_parameters 168
_refine_ls_number_reflns 3487
_refine_ls_number_restraints 1
_refine_ls_restrained_S_all 1.041
_refine_ls_R_factor_all 0.0589
_refine_ls_R_factor_gt 0.0458
_refine_ls_shift/su_max 0.000
_refine_ls_shift/su_mean 0.000
_refine_ls_structure_factor_coef Fsqd
_refine_ls_weighting_details 'w=1/[\s^2^(Fo^2^)+(0.0741P)^2^+0.0054P] where P=(Fo^2^+2Fc^2^)/3'
_refine_ls_weighting_scheme calc
_refine_ls_wR_factor_gt 0.1159
_refine_ls_wR_factor_ref 0.1264
_reflns_number_gt 2802
_reflns_number_total 3487
_reflns_threshold_expression 'I > 2\s(I)'
_cod_data_source_file dg3030sup1.cif
_cod_data_source_block II
_cod_original_sg_symbol_H-M 'P 21'
_cod_database_code 2022648
_shelx_space_group_comment
;
The symmetry employed for this shelxl refinement is uniquely defined
by the following loop, which should always be used as a source of
symmetry information in preference to the above space-group names.
They are only intended as comments.
;
_shelx_estimated_absorpt_t_min 0.942
_shelx_estimated_absorpt_t_max 0.970

loop_
_space_group_symop_operation_xyz
'x, y, z'
'-x, y+1/2, -z'

loop_
_atom_site_type_symbol
_atom_site_label
_atom_site_fract_x
_atom_site_fract_y
_atom_site_fract_z
_atom_site_U_iso_or_equiv
_atom_site_adp_type
_atom_site_calc_flag
_atom_site_occupancy
_atom_site_disorder_assembly
_atom_site_disorder_group
O O2 1.1891(2) 0.7538(3) 0.10917(14) 0.0422(4) Uani d 1 . .
O O1 1.2878(2) 0.7301(3) 0.30461(14) 0.0443(4) Uani d 1 . .
O O5 1.2219(2) 0.2816(3) 0.50838(15) 0.0510(5) Uani d 1 . .
N N1 1.1233(3) 0.3877(3) 0.31563(17) 0.0364(4) Uani d 1 . .
N N2 0.9891(3) 0.4032(3) 0.11484(17) 0.0411(5) Uani d 1 . .
H H2A 0.922002 0.350684 0.053936 0.062 Uiso calc 1 . .
H H2B 1.037368 0.517785 0.108395 0.062 Uiso calc 1 . .
N N3 0.9538(2) 0.1330(3) 0.24130(17) 0.0371(4) Uani d 1 . .
N N8 1.6643(3) 1.3369(4) 0.4223(2) 0.0498(6) Uani d 1 . .
H H8A 1.719074 1.449209 0.423439 0.075 Uiso calc 1 . .
H H8B 1.673196 1.266985 0.486449 0.075 Uiso calc 1 . .
C C6 1.3765(3) 1.0129(3) 0.20618(19) 0.0305(4) Uani d 1 . .
C C7 1.4772(3) 1.0823(4) 0.31201(19) 0.0333(5) Uani d 1 . .
H H7 1.488580 1.004053 0.380574 0.040 Uiso calc 1 . .
C C2 1.0178(3) 0.3089(3) 0.21715(18) 0.0319(5) Uani d 1 . .
C C10 1.4491(3) 1.3093(4) 0.1069(2) 0.0437(6) Uani d 1 . .
H H10 1.440669 1.385072 0.037659 0.052 Uiso calc 1 . .
C C3 0.8375(3) 0.0046(4) 0.1598(2) 0.0437(6) Uani d 1 . .
H H3A 0.746392 -0.038874 0.196803 0.066 Uiso calc 1 . .
H H3B 0.898264 -0.111474 0.140027 0.066 Uiso calc 1 . .
H H3C 0.790681 0.078849 0.088556 0.066 Uiso calc 1 . .
C C8 1.5621(3) 1.2689(4) 0.31709(19) 0.0347(5) Uani d 1 . .
C C5 1.1348(3) 0.2577(4) 0.4100(2) 0.0373(5) Uani d 1 . .
C C9 1.5462(3) 1.3803(4) 0.2121(2) 0.0413(6) Uani d 1 . .
H H9 1.601932 1.504059 0.213370 0.050 Uiso calc 1 . .
C C4 1.0170(3) 0.0832(4) 0.3665(2) 0.0394(5) Uani d 1 . .
H H4A 1.078528 -0.044220 0.375370 0.047 Uiso calc 1 . .
H H4B 0.924136 0.075954 0.408945 0.047 Uiso calc 1 . .
C C11 1.3629(3) 1.1249(4) 0.1027(2) 0.0385(5) Uani d 1 . .
H H11 1.297219 1.077792 0.031180 0.046 Uiso calc 1 . .
C C12 1.2785(3) 0.8179(3) 0.20560(18) 0.0326(5) Uani d 1 . .
H H1 1.188(5) 0.505(8) 0.314(3) 0.080(12) Uiso d 1 . .

loop_
_atom_site_aniso_label
_atom_site_aniso_U_11
_atom_site_aniso_U_22
_atom_site_aniso_U_33
_atom_site_aniso_U_12
_atom_site_aniso_U_13
_atom_site_aniso_U_23
O2 0.0490(9) 0.0366(8) 0.0361(8) -0.0059(8) -0.0022(7) -0.0018(7)
O1 0.0590(11) 0.0374(9) 0.0340(8) -0.0112(8) 0.0038(7) 0.0003(7)
O5 0.0641(11) 0.0475(11) 0.0357(9) 0.0069(10) -0.0026(8) -0.0004(8)
N1 0.0396(11) 0.0331(10) 0.0338(10) 0.0006(8) 0.0014(8) 0.0009(8)
N2 0.0450(11) 0.0404(11) 0.0339(10) -0.0033(9) -0.0008(8) 0.0034(9)
N3 0.0376(10) 0.0340(10) 0.0379(9) -0.0028(8) 0.0035(8) 0.0009(8)
N8 0.0569(13) 0.0476(12) 0.0408(11) -0.0137(11) 0.0006(9) -0.0083(10)
C6 0.0296(10) 0.0292(10) 0.0327(10) 0.0023(8) 0.0063(8) -0.0010(8)
C7 0.0362(11) 0.0323(11) 0.0315(10) 0.0020(8) 0.0071(8) -0.0006(9)
C2 0.0300(10) 0.0316(11) 0.0331(10) 0.0036(8) 0.0045(8) -0.0014(8)
C10 0.0430(13) 0.0451(14) 0.0408(13) -0.0015(11) 0.0039(10) 0.0132(11)
C3 0.0370(12) 0.0431(12) 0.0499(14) -0.0057(11) 0.0066(10) -0.0110(12)
C8 0.0324(11) 0.0327(11) 0.0390(11) -0.0003(9) 0.0076(9) -0.0061(9)
C5 0.0437(12) 0.0342(11) 0.0330(11) 0.0061(10) 0.0057(9) -0.0009(9)
C9 0.0407(13) 0.0318(12) 0.0507(14) -0.0032(10) 0.0080(11) 0.0028(11)
C4 0.0463(13) 0.0346(11) 0.0376(11) 0.0011(10) 0.0093(10) 0.0044(10)
C11 0.0335(11) 0.0437(13) 0.0360(11) 0.0000(10) 0.0020(9) 0.0030(10)
C12 0.0336(11) 0.0305(10) 0.0326(10) 0.0016(8) 0.0046(8) -0.0040(9)

loop_
_atom_type_symbol
_atom_type_description
_atom_type_scat_dispersion_real
_atom_type_scat_dispersion_imag
_atom_type_scat_source
C C 0.0033 0.0016 'International Tables Vol C Tables 4.2.6.8 and 6.1.1.4'
H H 0.0000 0.0000 'International Tables Vol C Tables 4.2.6.8 and 6.1.1.4'
N N 0.0061 0.0033 'International Tables Vol C Tables 4.2.6.8 and 6.1.1.4'
O O 0.0106 0.0060 'International Tables Vol C Tables 4.2.6.8 and 6.1.1.4'

loop_
_geom_angle_atom_site_label_1
_geom_angle_atom_site_label_2
_geom_angle_atom_site_label_3
_geom_angle_site_symmetry_1
_geom_angle_site_symmetry_3
_geom_angle
_geom_angle_publ_flag
C2 N1 C5 . . 110.0(2) ?
C2 N1 H1 . . 123(2) ?
C5 N1 H1 . . 126(2) ?
C2 N2 H2A . . 120.0 ?
C2 N2 H2B . . 120.0 ?
H2A N2 H2B . . 120.0 ?
C2 N3 C3 . . 127.2(2) ?
C2 N3 C4 . . 109.61(19) ?
C3 N3 C4 . . 123.2(2) ?
C8 N8 H8A . . 120.0 ?
C8 N8 H8B . . 120.0 ?
H8A N8 H8B . . 120.0 ?
C11 C6 C7 . . 120.1(2) ?
C11 C6 C12 . . 120.4(2) ?
C7 C6 C12 . . 119.49(19) ?
C6 C7 C8 . . 120.9(2) ?
C6 C7 H7 . . 119.5 ?
C8 C7 H7 . . 119.5 ?
N2 C2 N3 . . 127.2(2) ?
N2 C2 N1 . . 121.6(2) ?
N3 C2 N1 . . 111.17(19) ?
C9 C10 C11 . . 120.9(2) ?
C9 C10 H10 . . 119.6 ?
C11 C10 H10 . . 119.6 ?
N3 C3 H3A . . 109.5 ?
N3 C3 H3B . . 109.5 ?
H3A C3 H3B . . 109.5 ?
N3 C3 H3C . . 109.5 ?
H3A C3 H3C . . 109.5 ?
H3B C3 H3C . . 109.5 ?
N8 C8 C9 . . 120.8(2) ?
N8 C8 C7 . . 121.0(2) ?
C9 C8 C7 . . 118.2(2) ?
O5 C5 N1 . . 126.0(2) ?
O5 C5 C4 . . 127.4(2) ?
N1 C5 C4 . . 106.55(19) ?
C10 C9 C8 . . 120.7(2) ?
C10 C9 H9 . . 119.6 ?
C8 C9 H9 . . 119.6 ?
N3 C4 C5 . . 102.54(19) ?
N3 C4 H4A . . 111.3 ?
C5 C4 H4A . . 111.3 ?
N3 C4 H4B . . 111.3 ?
C5 C4 H4B . . 111.3 ?
H4A C4 H4B . . 109.2 ?
C6 C11 C10 . . 119.2(2) ?
C6 C11 H11 . . 120.4 ?
C10 C11 H11 . . 120.4 ?
O2 C12 O1 . . 123.4(2) ?
O2 C12 C6 . . 119.4(2) ?
O1 C12 C6 . . 117.14(18) ?

loop_
_geom_bond_atom_site_label_1
_geom_bond_atom_site_label_2
_geom_bond_site_symmetry_2
_geom_bond_distance
_geom_bond_publ_flag
O2 C12 . 1.259(3) ?
O1 C12 . 1.264(3) ?
O5 C5 . 1.206(3) ?
N1 C2 . 1.364(3) ?
N1 C5 . 1.370(3) ?
N1 H1 . 0.93(5) ?
N2 C2 . 1.306(3) ?
N2 H2A . 0.8600 ?
N2 H2B . 0.8600 ?
N3 C2 . 1.323(3) ?
N3 C3 . 1.447(3) ?
N3 C4 . 1.457(3) ?
N8 C8 . 1.383(3) ?
N8 H8A . 0.8600 ?
N8 H8B . 0.8600 ?
C6 C11 . 1.385(3) ?
C6 C7 . 1.387(3) ?
C6 C12 . 1.507(3) ?
C7 C8 . 1.402(3) ?
C7 H7 . 0.9300 ?
C10 C9 . 1.374(3) ?
C10 C11 . 1.396(4) ?
C10 H10 . 0.9300 ?
C3 H3A . 0.9600 ?
C3 H3B . 0.9600 ?
C3 H3C . 0.9600 ?
C8 C9 . 1.395(3) ?
C5 C4 . 1.506(4) ?
C9 H9 . 0.9300 ?
C4 H4A . 0.9700 ?
C4 H4B . 0.9700 ?
C11 H11 . 0.9300 ?

loop_
_geom_hbond_atom_site_label_D
_geom_hbond_atom_site_label_H
_geom_hbond_atom_site_label_A
_geom_hbond_site_symmetry_A
_geom_hbond_distance_DH
_geom_hbond_distance_HA
_geom_hbond_distance_DA
_geom_hbond_angle_DHA
N1 H1 O1 . 0.93(5) 1.70(5) 2.633(3) 174(4)
N2 H2A O2 2_745 0.86 2.00 2.842(3) 166
N2 H2B O2 . 0.86 1.97 2.823(3) 169
N8 H8A O5 2_866 0.86 2.35 3.130(3) 152
N8 H8B O1 . 0.86 2.36 3.157(3) 153
C3 H3C O2 2_745 0.96 2.58 3.466(3) 153

loop_
_geom_torsion_atom_site_label_1
_geom_torsion_atom_site_label_2
_geom_torsion_atom_site_label_3
_geom_torsion_atom_site_label_4
_geom_torsion_site_symmetry_1
_geom_torsion_site_symmetry_2
_geom_torsion_site_symmetry_3
_geom_torsion_site_symmetry_4
_geom_torsion
_geom_torsion_publ_flag
C11 C6 C7 C8 . . . . 2.1(3) ?
C12 C6 C7 C8 . . . . -176.24(19) ?
C3 N3 C2 N2 . . . . 0.1(4) ?
C4 N3 C2 N2 . . . . -179.4(2) ?
C3 N3 C2 N1 . . . . -180.0(2) ?
C4 N3 C2 N1 . . . . 0.5(3) ?
C5 N1 C2 N2 . . . . -178.5(2) ?
C5 N1 C2 N3 . . . . 1.5(3) ?
C6 C7 C8 N8 . . . . -179.1(2) ?
C6 C7 C8 C9 . . . . -1.7(3) ?
C2 N1 C5 O5 . . . . 177.8(2) ?
C2 N1 C5 C4 . . . . -2.8(2) ?
C11 C10 C9 C8 . . . . 0.5(4) ?
N8 C8 C9 C10 . . . . 177.8(2) ?
C7 C8 C9 C10 . . . . 0.4(3) ?
C2 N3 C4 C5 . . . . -2.1(2) ?
C3 N3 C4 C5 . . . . 178.4(2) ?
O5 C5 C4 N3 . . . . -177.7(2) ?
N1 C5 C4 N3 . . . . 2.9(2) ?
C7 C6 C11 C10 . . . . -1.1(3) ?
C12 C6 C11 C10 . . . . 177.2(2) ?
C9 C10 C11 C6 . . . . -0.1(4) ?
C11 C6 C12 O2 . . . . 2.6(3) ?
C7 C6 C12 O2 . . . . -179.0(2) ?
C11 C6 C12 O1 . . . . -175.5(2) ?
C7 C6 C12 O1 . . . . 2.8(3) ?

_cod_database_fobs_code 2022648
